data_7029786
loop_
_publ_author_name
'Yang, Jin'
'Li, Pinhua'
'Zhang, Yicheng'
'Wang, Lei'

_publ_section_title
;
 Dinuclear NHC-palladium complexes containing phosphine spacers:
 synthesis, X-ray structures and their catalytic activities towards the
 Hiyama coupling reaction.
;
_journal_issue 19
_journal_name_full 'Dalton transactions (Cambridge, England : 2003)'
_journal_page_first 7166
_journal_page_last 7175
_journal_paper_doi 10.1039/c4dt00180j
_journal_volume 43
_journal_year 2014
_chemical_formula_moiety 'C70 H76 Cl4 N4 P2 Pd2'
_chemical_formula_sum 'C70 H76 Cl4 N4 P2 Pd2'
_chemical_formula_weight 1389.89
_chemical_name_systematic
; 
 ? 
;
_space_group_IT_number 14
_symmetry_cell_setting monoclinic
_symmetry_space_group_name_Hall '-P 2yn'
_symmetry_space_group_name_H-M 'P 1 21/n 1'
_atom_sites_solution_hydrogens geom
_atom_sites_solution_primary direct
_atom_sites_solution_secondary difmap
_audit_creation_method SHELXL-97
_cell_angle_alpha 90.00
_cell_angle_beta 104.080(12)
_cell_angle_gamma 90.00
_cell_formula_units_Z 2
_cell_length_a 10.996(8)
_cell_length_b 20.067(15)
_cell_length_c 15.377(11)
_cell_measurement_reflns_used 5030
_cell_measurement_temperature 296(2)
_cell_measurement_theta_max 26.3051
_cell_measurement_theta_min 2.4465
_cell_volume 3291(4)
_computing_cell_refinement 'Bruker SMART'
_computing_data_collection 'Bruker SMART'
_computing_data_reduction 'Bruker SAINT'
_computing_molecular_graphics 'Bruker SHELXTL'
_computing_publication_material 'Bruker SHELXTL'
_computing_structure_refinement 'SHELXL-97 (Sheldrick, 2008)'
_computing_structure_solution 'SHELXS-97 (Sheldrick, 2008)'
_diffrn_ambient_temperature 296(2)
_diffrn_measured_fraction_theta_full 0.990
_diffrn_measured_fraction_theta_max 0.990
_diffrn_measurement_device_type 'Bruker APEX II area detector'
_diffrn_measurement_method '\w scans'
_diffrn_radiation_monochromator graphite
_diffrn_radiation_source 'fine-focus sealed tube'
_diffrn_radiation_type MoK\a
_diffrn_radiation_wavelength 0.71073
_diffrn_reflns_av_R_equivalents 0.0480
_diffrn_reflns_av_unetI/netI 0.0545
_diffrn_reflns_limit_h_max 13
_diffrn_reflns_limit_h_min -11
_diffrn_reflns_limit_k_max 22
_diffrn_reflns_limit_k_min -23
_diffrn_reflns_limit_l_max 18
_diffrn_reflns_limit_l_min -16
_diffrn_reflns_number 15769
_diffrn_reflns_theta_full 25.00
_diffrn_reflns_theta_max 25.00
_diffrn_reflns_theta_min 2.06
_exptl_absorpt_coefficient_mu 0.801
_exptl_absorpt_correction_T_max 0.8893
_exptl_absorpt_correction_T_min 0.8562
_exptl_absorpt_correction_type multi-scan
_exptl_absorpt_process_details SADABS
_exptl_crystal_colour yellow
_exptl_crystal_density_diffrn 1.403
_exptl_crystal_density_method 'not measured'
_exptl_crystal_description block
_exptl_crystal_F_000 1428
_exptl_crystal_size_max 0.20
_exptl_crystal_size_mid 0.20
_exptl_crystal_size_min 0.15
_refine_diff_density_max 0.934
_refine_diff_density_min -1.823
_refine_diff_density_rms 0.126
_refine_ls_extinction_method none
_refine_ls_goodness_of_fit_ref 1.025
_refine_ls_hydrogen_treatment constr
_refine_ls_matrix_type full
_refine_ls_number_parameters 364
_refine_ls_number_reflns 5729
_refine_ls_number_restraints 6
_refine_ls_restrained_S_all 1.035
_refine_ls_R_factor_all 0.0780
_refine_ls_R_factor_gt 0.0582
_refine_ls_shift/su_max 0.000
_refine_ls_shift/su_mean 0.000
_refine_ls_structure_factor_coef Fsqd
_refine_ls_weighting_details 'calc w=1/[\s^2^(Fo^2^)+(0.1450P)^2^+0.0000P] where P=(Fo^2^+2Fc^2^)/3'
_refine_ls_weighting_scheme calc
_refine_ls_wR_factor_gt 0.1823
_refine_ls_wR_factor_ref 0.2064
_reflns_number_gt 4156
_reflns_number_total 5729
_reflns_threshold_expression >2sigma(I)
_cod_data_source_file c4dt00180j2.cif
_cod_data_source_block 3
_cod_depositor_comments
;
The following automatic conversions were performed:

'_symmetry_cell_setting' value 'Monoclinic' changed to 'monoclinic'
according to
/usr/data/users/saulius/crontab/automatic-downloads/rss-feeds/RSC/lib/dictionaries/cif_core.dic
dictionary named 'cif_core.dic' version 2.4.2 from
2011-04-26.

'_exptl_absorpt_correction_type' value 'Multi-scan'
changed to 'multi-scan' according to
/usr/data/users/saulius/crontab/automatic-downloads/rss-feeds/RSC/lib/dictionaries/cif_core.dic
dictionary named 'cif_core.dic' version 2.4.2 from 2011-04-26.

Automatic conversion script
Id: cif_fix_values 2281 2013-09-26 08:29:07Z andrius 

 Adding full bibliography for
 ./tmp-cod-update-bibliographies-12899/cifs/7029786.cif.
;
_cod_original_sg_symbol_H-M P21/n
_cod_database_code 7029786

loop_
_symmetry_equiv_pos_as_xyz
'x, y, z'
'-x+1/2, y+1/2, -z+1/2'
'-x, -y, -z'
'x-1/2, -y-1/2, z-1/2'

loop_
_atom_site_label
_atom_site_type_symbol
_atom_site_fract_x
_atom_site_fract_y
_atom_site_fract_z
_atom_site_U_iso_or_equiv
_atom_site_adp_type
_atom_site_occupancy
_atom_site_symmetry_multiplicity
_atom_site_calc_flag
_atom_site_refinement_flags
Pd1 Pd 0.58855(3) 0.14872(2) 0.20346(2) 0.0404(2) Uani 1 1 d .
Cl1 Cl 0.38421(16) 0.15634(13) 0.12426(13) 0.0973(8) Uani 1 1 d .
Cl2 Cl 0.78759(16) 0.13310(12) 0.28326(12) 0.0855(6) Uani 1 1 d .
N1 N 0.5048(5) 0.2153(3) 0.3545(3) 0.0565(13) Uani 1 1 d .
N2 N 0.5029(5) 0.1098(3) 0.3712(3) 0.0576(13) Uani 1 1 d .
P1 P 0.64361(13) 0.14893(7) 0.06730(9) 0.0397(4) Uani 1 1 d .
C1 C 0.5308(5) 0.1578(3) 0.3187(4) 0.0481(14) Uani 1 1 d .
C2 C 0.4606(8) 0.1388(4) 0.4398(5) 0.079(2) Uani 1 1 d .
H2 H 0.4343 0.1164 0.4849 0.095 Uiso 1 1 calc R
C3 C 0.4642(7) 0.2036(4) 0.4301(4) 0.079(2) Uani 1 1 d .
H3 H 0.4430 0.2356 0.4677 0.094 Uiso 1 1 calc R
C4 C 0.5253(6) 0.2798(3) 0.3241(4) 0.0580(16) Uani 1 1 d .
C5 C 0.4241(6) 0.3146(4) 0.2687(5) 0.0666(17) Uani 1 1 d .
C6 C 0.4458(9) 0.3773(4) 0.2416(6) 0.089(2) Uani 1 1 d .
H6 H 0.3806 0.4009 0.2044 0.106 Uiso 1 1 calc R
C7 C 0.5651(10) 0.4071(4) 0.2689(7) 0.099(3) Uani 1 1 d .
C8 C 0.6588(9) 0.3731(4) 0.3223(6) 0.089(2) Uani 1 1 d .
H8 H 0.7371 0.3931 0.3410 0.106 Uiso 1 1 calc R
C9 C 0.6421(6) 0.3089(4) 0.3504(5) 0.0712(19) Uani 1 1 d .
C10 C 0.2940(7) 0.2856(4) 0.2390(6) 0.094(2) Uani 1 1 d .
H10A H 0.2341 0.3169 0.2512 0.141 Uiso 1 1 calc R
H10B H 0.2897 0.2450 0.2710 0.141 Uiso 1 1 calc R
H10C H 0.2752 0.2766 0.1758 0.141 Uiso 1 1 calc R
C11 C 0.7464(8) 0.2716(5) 0.4126(6) 0.113(3) Uani 1 1 d .
H11A H 0.7255 0.2647 0.4690 0.169 Uiso 1 1 calc R
H11B H 0.8225 0.2970 0.4219 0.169 Uiso 1 1 calc R
H11C H 0.7578 0.2293 0.3866 0.169 Uiso 1 1 calc R
C12 C 0.5799(10) 0.4774(5) 0.2395(8) 0.138(4) Uani 1 1 d U
H12A H 0.5647 0.5078 0.2839 0.207 Uiso 1 1 calc R
H12B H 0.5208 0.4856 0.1834 0.207 Uiso 1 1 calc R
H12C H 0.6635 0.4837 0.2326 0.207 Uiso 1 1 calc R
C13 C 0.5187(6) 0.0404(3) 0.3583(4) 0.0558(15) Uani 1 1 d .
C14 C 0.4228(6) 0.0056(4) 0.3032(4) 0.0665(18) Uani 1 1 d .
C15 C 0.4441(7) -0.0599(4) 0.2877(5) 0.0760(19) Uani 1 1 d .
H15 H 0.3802 -0.0843 0.2505 0.091 Uiso 1 1 calc R
C16 C 0.5542(8) -0.0909(4) 0.3241(5) 0.0732(19) Uani 1 1 d .
C17 C 0.6469(7) -0.0557(4) 0.3811(5) 0.079(2) Uani 1 1 d .
H17 H 0.7225 -0.0767 0.4067 0.095 Uiso 1 1 calc R
C18 C 0.6307(7) 0.0104(4) 0.4015(4) 0.074(2) Uani 1 1 d .
C19 C 0.2968(7) 0.0386(4) 0.2629(6) 0.098(3) Uani 1 1 d .
H19A H 0.2352 0.0050 0.2402 0.147 Uiso 1 1 calc R
H19B H 0.3046 0.0676 0.2149 0.147 Uiso 1 1 calc R
H19C H 0.2714 0.0641 0.3083 0.147 Uiso 1 1 calc R
C20 C 0.7296(8) 0.0471(5) 0.4666(5) 0.102(3) Uani 1 1 d .
H20A H 0.7930 0.0164 0.4966 0.153 Uiso 1 1 calc R
H20B H 0.6933 0.0687 0.5099 0.153 Uiso 1 1 calc R
H20C H 0.7665 0.0799 0.4355 0.153 Uiso 1 1 calc R
C21 C 0.5759(10) -0.1628(4) 0.3064(7) 0.117(3) Uani 1 1 d .
H21A H 0.5290 -0.1903 0.3377 0.176 Uiso 1 1 calc R
H21B H 0.6636 -0.1728 0.3270 0.176 Uiso 1 1 calc R
H21C H 0.5490 -0.1714 0.2433 0.176 Uiso 1 1 calc R
C22 C 0.8028(5) 0.1317(3) 0.0568(3) 0.0424(12) Uani 1 1 d .
C23 C 0.9019(5) 0.1639(3) 0.1116(4) 0.0562(15) Uani 1 1 d .
H23 H 0.8874 0.1931 0.1549 0.067 Uiso 1 1 calc R
C24 C 1.0242(6) 0.1540(4) 0.1039(6) 0.076(2) Uani 1 1 d .
H24 H 1.0910 0.1744 0.1438 0.092 Uiso 1 1 calc R
C25 C 1.0448(6) 0.1143(4) 0.0377(5) 0.0712(19) Uani 1 1 d .
H25 H 1.1259 0.1091 0.0305 0.085 Uiso 1 1 calc R
C26 C 0.9495(7) 0.0826(4) -0.0175(5) 0.076(2) Uani 1 1 d .
H26 H 0.9648 0.0548 -0.0621 0.091 Uiso 1 1 calc R
C27 C 0.8271(6) 0.0910(3) -0.0086(4) 0.0601(15) Uani 1 1 d .
H27 H 0.7615 0.0688 -0.0473 0.072 Uiso 1 1 calc R
C28 C 0.6133(4) 0.22992(15) 0.0167(2) 0.0443(12) Uani 1 1 d G
C29 C 0.6264(4) 0.24107(18) -0.0698(2) 0.0646(17) Uani 1 1 d G
H29 H 0.6523 0.2067 -0.1016 0.078 Uiso 1 1 calc R
C30 C 0.6007(4) 0.3036(2) -0.1087(2) 0.077(2) Uani 1 1 d G
H30 H 0.6095 0.3111 -0.1666 0.093 Uiso 1 1 calc R
C31 C 0.5620(4) 0.35505(16) -0.0612(3) 0.0679(19) Uani 1 1 d G
H31 H 0.5448 0.3969 -0.0872 0.081 Uiso 1 1 calc R
C32 C 0.5489(4) 0.34390(17) 0.0253(3) 0.080(2) Uani 1 1 d G
H32 H 0.5230 0.3783 0.0571 0.096 Uiso 1 1 calc R
C33 C 0.5746(4) 0.2813(2) 0.0642(2) 0.0649(17) Uani 1 1 d G
H33 H 0.5659 0.2739 0.1221 0.078 Uiso 1 1 calc R
C34 C 0.5431(5) 0.0916(3) -0.0091(3) 0.0470(13) Uani 1 1 d .
H34A H 0.4573 0.1076 -0.0219 0.056 Uiso 1 1 calc R
H34B H 0.5687 0.0903 -0.0652 0.056 Uiso 1 1 calc R
C35 C 0.5484(5) 0.0224(3) 0.0288(3) 0.0512(14) Uani 1 1 d .
H35A H 0.5344 0.0244 0.0887 0.061 Uiso 1 1 calc R
H35B H 0.6312 0.0038 0.0335 0.061 Uiso 1 1 calc R

loop_
_atom_site_aniso_label
_atom_site_aniso_U_11
_atom_site_aniso_U_22
_atom_site_aniso_U_33
_atom_site_aniso_U_23
_atom_site_aniso_U_13
_atom_site_aniso_U_12
Pd1 0.0419(3) 0.0390(3) 0.0416(3) -0.00189(15) 0.01227(19) -0.00345(15)
Cl1 0.0399(9) 0.190(3) 0.0611(10) -0.0038(11) 0.0096(7) -0.0039(10)
Cl2 0.0558(9) 0.1407(19) 0.0563(9) 0.0030(10) 0.0069(7) 0.0242(10)
N1 0.072(3) 0.054(3) 0.050(3) -0.008(2) 0.029(2) -0.005(2)
N2 0.075(3) 0.054(4) 0.050(3) 0.002(2) 0.027(2) -0.007(3)
P1 0.0416(7) 0.0369(9) 0.0420(7) -0.0040(5) 0.0127(6) -0.0062(5)
C1 0.049(3) 0.050(4) 0.048(3) -0.005(3) 0.016(2) -0.005(2)
C2 0.116(6) 0.071(6) 0.068(4) 0.003(4) 0.055(4) -0.003(4)
C3 0.111(6) 0.067(5) 0.072(4) -0.019(4) 0.050(4) -0.001(4)
C4 0.078(4) 0.043(4) 0.063(4) -0.012(3) 0.037(3) -0.006(3)
C5 0.077(4) 0.055(5) 0.078(4) -0.006(4) 0.039(4) 0.004(3)
C6 0.120(7) 0.062(5) 0.102(6) 0.007(5) 0.063(5) 0.011(5)
C7 0.142(8) 0.055(5) 0.130(7) -0.011(5) 0.093(7) -0.005(5)
C8 0.100(6) 0.053(5) 0.127(7) -0.028(5) 0.054(5) -0.013(4)
C9 0.073(4) 0.057(5) 0.087(5) -0.029(4) 0.027(4) -0.008(3)
C10 0.076(5) 0.087(6) 0.122(6) 0.000(5) 0.033(5) 0.008(4)
C11 0.088(6) 0.112(8) 0.122(7) -0.030(6) -0.006(5) -0.008(5)
C12 0.181(8) 0.077(6) 0.182(7) 0.017(6) 0.094(6) -0.012(5)
C13 0.081(4) 0.032(3) 0.062(3) 0.010(3) 0.031(3) 0.000(3)
C14 0.073(4) 0.058(5) 0.072(4) 0.011(3) 0.025(3) -0.012(3)
C15 0.089(5) 0.066(5) 0.076(4) 0.006(4) 0.026(4) -0.016(4)
C16 0.100(6) 0.044(4) 0.085(5) 0.014(4) 0.041(4) 0.003(4)
C17 0.081(5) 0.066(5) 0.095(5) 0.035(4) 0.030(4) 0.013(4)
C18 0.073(4) 0.089(6) 0.062(4) 0.028(4) 0.018(3) -0.007(4)
C19 0.082(5) 0.056(5) 0.143(7) 0.013(5) 0.004(5) -0.007(4)
C20 0.099(6) 0.096(7) 0.092(5) 0.029(5) -0.016(5) -0.011(5)
C21 0.143(9) 0.063(6) 0.153(9) 0.008(6) 0.050(7) 0.012(6)
C22 0.048(3) 0.041(3) 0.042(3) 0.005(2) 0.017(2) -0.001(2)
C23 0.053(3) 0.052(4) 0.065(4) 0.003(3) 0.018(3) -0.006(3)
C24 0.049(4) 0.083(6) 0.093(5) 0.013(4) 0.007(4) -0.015(3)
C25 0.054(4) 0.072(5) 0.097(5) 0.015(4) 0.036(4) 0.008(3)
C26 0.076(5) 0.085(6) 0.078(4) -0.004(4) 0.039(4) 0.021(4)
C27 0.061(4) 0.057(4) 0.066(3) -0.009(3) 0.023(3) -0.002(3)
C28 0.039(3) 0.038(3) 0.054(3) -0.001(2) 0.008(2) -0.007(2)
C29 0.095(5) 0.046(4) 0.061(3) 0.009(3) 0.033(3) 0.009(3)
C30 0.102(5) 0.056(5) 0.076(4) 0.023(4) 0.025(4) 0.000(4)
C31 0.062(4) 0.045(4) 0.091(5) 0.020(3) 0.006(4) 0.002(3)
C32 0.088(5) 0.057(5) 0.090(5) -0.001(4) 0.009(4) 0.016(4)
C33 0.080(4) 0.049(4) 0.067(4) 0.002(3) 0.021(3) 0.004(3)
C34 0.049(3) 0.047(3) 0.044(3) -0.006(2) 0.009(2) -0.011(2)
C35 0.053(3) 0.043(3) 0.053(3) -0.002(3) 0.005(2) -0.011(3)

loop_
_atom_type_symbol
_atom_type_description
_atom_type_scat_dispersion_real
_atom_type_scat_dispersion_imag
_atom_type_scat_source
C C 0.0033 0.0016 'International Tables Vol C Tables 4.2.6.8 and 6.1.1.4'
H H 0.0000 0.0000 'International Tables Vol C Tables 4.2.6.8 and 6.1.1.4'
N N 0.0061 0.0033 'International Tables Vol C Tables 4.2.6.8 and 6.1.1.4'
P P 0.1023 0.0942 'International Tables Vol C Tables 4.2.6.8 and 6.1.1.4'
Cl Cl 0.1484 0.1585 'International Tables Vol C Tables 4.2.6.8 and 6.1.1.4'
Pd Pd -0.9988 1.0072 'International Tables Vol C Tables 4.2.6.8 and 6.1.1.4'

loop_
_geom_angle_atom_site_label_1
_geom_angle_atom_site_label_2
_geom_angle_atom_site_label_3
_geom_angle
_geom_angle_site_symmetry_3
C1 Pd1 Cl2 90.33(17) .
C1 Pd1 Cl1 89.06(17) .
Cl2 Pd1 Cl1 175.73(9) .
C1 Pd1 P1 173.93(17) .
Cl2 Pd1 P1 93.41(7) .
Cl1 Pd1 P1 87.56(7) .
C1 N1 C3 110.4(6) .
C1 N1 C4 125.9(5) .
C3 N1 C4 123.5(6) .
C1 N2 C2 109.0(5) .
C1 N2 C13 124.5(5) .
C2 N2 C13 126.5(5) .
C28 P1 C34 105.9(2) .
C28 P1 C22 102.3(2) .
C34 P1 C22 105.5(3) .
C28 P1 Pd1 109.35(13) .
C34 P1 Pd1 109.40(18) .
C22 P1 Pd1 123.03(17) .
N1 C1 N2 105.6(5) .
N1 C1 Pd1 125.4(4) .
N2 C1 Pd1 128.8(4) .
C3 C2 N2 107.9(6) .
C2 C3 N1 107.0(6) .
C9 C4 C5 120.5(7) .
C9 C4 N1 120.2(6) .
C5 C4 N1 119.3(6) .
C6 C5 C4 118.1(7) .
C6 C5 C10 119.1(7) .
C4 C5 C10 122.8(7) .
C5 C6 C7 121.2(8) .
C8 C7 C6 119.3(8) .
C8 C7 C12 122.7(10) .
C6 C7 C12 118.0(10) .
C7 C8 C9 121.7(8) .
C4 C9 C8 119.2(7) .
C4 C9 C11 119.2(7) .
C8 C9 C11 121.6(7) .
C14 C13 C18 122.4(7) .
C14 C13 N2 118.8(6) .
C18 C13 N2 118.8(6) .
C15 C14 C13 117.2(7) .
C15 C14 C19 121.7(7) .
C13 C14 C19 121.1(7) .
C16 C15 C14 123.0(7) .
C15 C16 C17 118.6(7) .
C15 C16 C21 122.2(8) .
C17 C16 C21 119.1(8) .
C16 C17 C18 121.6(7) .
C17 C18 C13 117.1(7) .
C17 C18 C20 121.0(7) .
C13 C18 C20 121.9(8) .
C27 C22 C23 117.8(5) .
C27 C22 P1 122.6(4) .
C23 C22 P1 119.5(4) .
C22 C23 C24 121.4(6) .
C25 C24 C23 119.4(6) .
C26 C25 C24 120.5(6) .
C25 C26 C27 120.4(6) .
C22 C27 C26 120.6(6) .
C29 C28 C33 120.0 .
C29 C28 P1 120.6(2) .
C33 C28 P1 119.4(2) .
C28 C29 C30 120.0 .
C31 C30 C29 120.0 .
C32 C31 C30 120.0 .
C31 C32 C33 120.0 .
C32 C33 C28 120.0 .
C35 C34 P1 112.0(3) .
C34 C35 C35 111.6(5) 3_655

loop_
_geom_bond_atom_site_label_1
_geom_bond_atom_site_label_2
_geom_bond_distance
_geom_bond_site_symmetry_2
Pd1 C1 2.031(6) .
Pd1 Cl2 2.255(2) .
Pd1 Cl1 2.285(2) .
Pd1 P1 2.317(2) .
N1 C1 1.339(7) .
N1 C3 1.363(8) .
N1 C4 1.412(8) .
N2 C1 1.339(7) .
N2 C2 1.381(8) .
N2 C13 1.424(8) .
P1 C34 1.816(5) .
P1 C22 1.830(5) .
C2 C3 1.311(9) .
C4 C9 1.379(9) .
C4 C5 1.412(9) .
C5 C6 1.364(11) .
C5 C10 1.510(10) .
C6 C7 1.409(12) .
C7 C8 1.337(12) .
C7 C12 1.502(12) .
C8 C9 1.385(12) .
C9 C11 1.502(11) .
C13 C14 1.372(9) .
C13 C18 1.387(9) .
C14 C15 1.367(10) .
C14 C19 1.524(9) .
C15 C16 1.355(10) .
C16 C17 1.368(10) .
C16 C21 1.498(10) .
C17 C18 1.385(11) .
C18 C20 1.482(10) .
C22 C27 1.371(8) .
C22 C23 1.367(8) .
C23 C24 1.392(9) .
C24 C25 1.355(10) .
C25 C26 1.339(9) .
C26 C27 1.396(8) .
C28 C29 1.3900 .
C28 C33 1.3900 .
C28 P1 1.798(3) .
C29 C30 1.3900 .
C30 C31 1.3900 .
C31 C32 1.3900 .
C32 C33 1.3900 .
C34 C35 1.502(8) .
C35 C35 1.506(9) 3_655
